data_2022542
loop_
_publ_author_name
'Budow-Busse, Simone'
'Jana, Sunit K.'
'Kondhare, Dasharath'
'Daniliuc, Constantin'
'Seela, Frank'

_publ_section_title
;
 8-Furylimidazolo-2'-deoxycytidine: crystal structure, packing,
 atropisomerism and fluorescence
;
_journal_coeditor_code CU3177
_journal_issue 3
_journal_name_full 'Acta Crystallographica Section C'
_journal_page_first
;
;
_journal_paper_doi 10.1107/S2053229622001000
_journal_volume 78
_journal_year 2022
_chemical_formula_iupac 'C14 H14 N4 O5'
_chemical_formula_sum 'C14 H14 N4 O5'
_chemical_formula_weight 318.29
_chemical_name_systematic
;
8-Furylimidazolo-2'-deoxycytidine
;
_space_group_crystal_system orthorhombic
_space_group_IT_number 19
_space_group_name_Hall 'P 2ac 2ab'
_space_group_name_H-M_alt 'P 21 21 21'
_atom_sites_solution_hydrogens mixed
_atom_sites_solution_primary direct
_audit_creation_method 'APEX3 v2019.11-0'
_cell_angle_alpha 90
_cell_angle_beta 90
_cell_angle_gamma 90
_cell_formula_units_Z 4
_cell_length_a 5.3043(4)
_cell_length_b 11.1405(8)
_cell_length_c 22.6067(18)
_cell_measurement_reflns_used 9220
_cell_measurement_temperature 100.(2)
_cell_measurement_theta_max 61.3468
_cell_measurement_theta_min 4.4245
_cell_volume 1335.89(18)
_computing_cell_refinement
;
SAINT (Bruker, 2015)
;
_computing_data_collection
;
APEX3 (Bruker, 2016)
;
_computing_data_reduction
;
SAINT (Bruker, 2015)
;
_computing_molecular_graphics
;
shelXle (H\"ubschle <i>et al.</i>,  2011)
;
_computing_publication_material
;
SHELXL2014 (Sheldrick, 2015b)
;
_computing_structure_refinement
;
SHELXL2018 (Sheldrick, 2015b)
;
_computing_structure_solution
;
SHELXT2014 (Sheldrick, 2015a)
;
_diffrn_ambient_temperature 100.(2)
_diffrn_detector_area_resol_mean 10.4167
_diffrn_measured_fraction_theta_full 0.988
_diffrn_measured_fraction_theta_max 0.988
_diffrn_measurement_device_type 'Bruker D8 Venture PHOTON 100 CMOS'
_diffrn_measurement_method 'omega and phi scans'
_diffrn_radiation_monochromator 'MX mirror'
_diffrn_radiation_type 'Cu K\a'
_diffrn_radiation_wavelength 1.54178
_diffrn_reflns_av_R_equivalents 0.1491
_diffrn_reflns_av_unetI/netI 0.0718
_diffrn_reflns_limit_h_max 6
_diffrn_reflns_limit_h_min -6
_diffrn_reflns_limit_k_max 13
_diffrn_reflns_limit_k_min -12
_diffrn_reflns_limit_l_max 26
_diffrn_reflns_limit_l_min -26
_diffrn_reflns_number 28381
_diffrn_reflns_theta_full 65.06
_diffrn_reflns_theta_max 65.06
_diffrn_reflns_theta_min 4.42
_diffrn_source 'Cu ImS'
_exptl_absorpt_coefficient_mu 1.042
_exptl_absorpt_correction_T_max 0.97
_exptl_absorpt_correction_T_min 0.69
_exptl_absorpt_correction_type multi-scan
_exptl_absorpt_process_details
;
(SADABS; Bruker, 2014)
;
_exptl_crystal_colour colourless
_exptl_crystal_density_diffrn 1.583
_exptl_crystal_density_method 'not measured'
_exptl_crystal_description needle
_exptl_crystal_F_000 664
_exptl_crystal_size_max 0.381
_exptl_crystal_size_mid 0.064
_exptl_crystal_size_min 0.032
_refine_diff_density_max 0.216
_refine_diff_density_min -0.198
_refine_ls_abs_structure_details
;
Flack <i>x</i> determined using 503 quotients [(I+)-(I-)]/[(I+)+(I-)]
(Parsons <i>et al.</i>,  2013)
;
_refine_ls_abs_structure_Flack 0.0(3)
_refine_ls_extinction_method none
_refine_ls_goodness_of_fit_ref 1.026
_refine_ls_hydrogen_treatment mixed
_refine_ls_matrix_type full
_refine_ls_number_parameters 335
_refine_ls_number_reflns 2241
_refine_ls_number_restraints 279
_refine_ls_restrained_S_all 1.007
_refine_ls_R_factor_all 0.0914
_refine_ls_R_factor_gt 0.0527
_refine_ls_shift/su_max 0.000
_refine_ls_shift/su_mean 0.000
_refine_ls_structure_factor_coef Fsqd
_refine_ls_weighting_details 'w=1/[\s^2^(Fo^2^)+(0.0671P)^2^+0.4487P] where P=(Fo^2^+2Fc^2^)/3'
_refine_ls_weighting_scheme calc
_refine_ls_wR_factor_gt 0.1231
_refine_ls_wR_factor_ref 0.1419
_reflns_number_gt 1559
_reflns_number_total 2241
_reflns_threshold_expression 'I > 2\s(I)'
_cod_data_source_file cu3177sup1.cif
_cod_data_source_block I
_cod_database_code 2022542

loop_
_space_group_symop_operation_xyz
'x, y, z'
'-x+1/2, -y, z+1/2'
'-x, y+1/2, -z+1/2'
'x+1/2, -y+1/2, -z'

loop_
_atom_site_type_symbol
_atom_site_label
_atom_site_fract_x
_atom_site_fract_y
_atom_site_fract_z
_atom_site_U_iso_or_equiv
_atom_site_adp_type
_atom_site_calc_flag
_atom_site_occupancy
_atom_site_disorder_assembly
_atom_site_disorder_group
N N3 0.1129(9) 0.7536(4) 0.4332(2) 0.0469(12) Uani d 1.0 . .
N N9 0.4585(9) 0.6261(4) 0.4609(2) 0.0477(12) Uani d 1.0 . .
H H9 0.507(14) 0.649(6) 0.4959(18) 0.09(3) Uiso d 1.0 . .
N N7 0.4582(9) 0.4957(4) 0.3847(2) 0.0481(12) Uani d 1.0 . .
O O2 -0.2073(8) 0.8584(4) 0.39022(17) 0.0552(11) Uani d 1.0 . .
C C2 -0.0592(11) 0.7718(5) 0.3895(3) 0.0477(14) Uani d 1.0 . .
C C4 0.2677(11) 0.6617(5) 0.4252(2) 0.0455(14) Uani d 1.0 . .
C C5 0.2673(11) 0.5813(5) 0.3773(2) 0.0457(14) Uani d 1.0 . .
C C6 0.0902(11) 0.5990(5) 0.3348(3) 0.0486(14) Uani d 1.0 . .
H H6 0.079984 0.547501 0.301383 0.058 Uiso calc 1.0 . .
C C8 0.5657(11) 0.5260(5) 0.4345(3) 0.0471(14) Uani d 1.0 . .
C C2" 0.776(3) 0.4681(16) 0.4641(7) 0.042(4) Uani d 0.69(2) A 1
C C3" 0.914(4) 0.4913(18) 0.5147(8) 0.050(4) Uani d 0.69(2) A 1
H H3" 0.890201 0.554563 0.54235 0.06 Uiso calc 0.69(2) A 1
C C4" 1.101(3) 0.3981(15) 0.5160(7) 0.050(4) Uani d 0.69(2) A 1
H H4" 1.225476 0.388121 0.545744 0.06 Uiso calc 0.69(2) A 1
C C5" 1.070(4) 0.3263(16) 0.4678(8) 0.054(4) Uani d 0.69(2) A 1
H H5" 1.172166 0.259499 0.457466 0.065 Uiso calc 0.69(2) A 1
O O1" 0.869(2) 0.3668(12) 0.4372(6) 0.045(3) Uani d 0.69(2) A 1
C C2"A 0.775(7) 0.455(4) 0.4520(15) 0.045(9) Uani d 0.31(2) A 2
C C3"A 0.909(8) 0.360(4) 0.4310(19) 0.048(10) Uani d 0.31(2) A 2
H H3"A 0.892394 0.3163 0.39495 0.057 Uiso calc 0.31(2) A 2
C C4"A 1.083(7) 0.343(3) 0.4792(13) 0.033(7) Uani d 0.31(2) A 2
H H4"A 1.19976 0.278551 0.480687 0.04 Uiso calc 0.31(2) A 2
C C5"A 1.068(7) 0.427(3) 0.5223(14) 0.046(8) Uani d 0.31(2) A 2
H H5"A 1.168257 0.435096 0.556882 0.055 Uiso calc 0.31(2) A 2
O O1"A 0.873(5) 0.497(3) 0.5041(13) 0.057(8) Uani d 0.31(2) A 2
N N1 -0.0699(9) 0.6911(4) 0.3414(2) 0.0479(12) Uani d 1.0 . .
C C1' -0.2601(19) 0.7147(9) 0.2951(4) 0.052(3) Uani d 0.867(10) B 1
H H1' -0.40721 0.757227 0.313121 0.063 Uiso calc 0.867(10) B 1
C C2' -0.169(3) 0.7849(9) 0.2420(5) 0.054(3) Uani d 0.867(10) B 1
H H2'1 0.007913 0.764452 0.232126 0.064 Uiso calc 0.867(10) B 1
H H2'2 -0.181834 0.872482 0.248878 0.064 Uiso calc 0.867(10) B 1
C C3' -0.349(2) 0.7439(9) 0.1936(4) 0.058(3) Uani d 0.867(10) B 1
H H3' -0.270578 0.749845 0.153546 0.07 Uiso calc 0.867(10) B 1
O O3' -0.580(2) 0.8086(10) 0.1966(7) 0.069(4) Uani d 0.867(10) B 1
H H3'1 -0.58981 0.855293 0.167492 0.103 Uiso calc 0.867(10) B 1
C C4' -0.401(2) 0.6130(8) 0.2109(4) 0.054(2) Uani d 0.867(10) B 1
H H4' -0.585565 0.596997 0.205767 0.064 Uiso calc 0.867(10) B 1
O O4' -0.3413(17) 0.6022(7) 0.2724(3) 0.054(2) Uani d 0.867(10) B 1
C C5' -0.258(3) 0.5215(9) 0.1764(4) 0.061(2) Uani d 0.867(10) B 1
H H5'1 -0.275227 0.44217 0.195759 0.073 Uiso calc 0.867(10) B 1
H H5'2 -0.329703 0.515396 0.136104 0.073 Uiso calc 0.867(10) B 1
O O5' -0.0023(9) 0.5524(5) 0.1728(3) 0.070(2) Uani d 0.867(10) B 1
H H5' 0.074431 0.50092 0.152473 0.104 Uiso calc 0.867(10) B 1
C C1'A -0.265(11) 0.712(5) 0.297(2) 0.055(15) Uani d 0.133(10) B 2
H H1'A -0.427674 0.738532 0.314696 0.066 Uiso calc 0.133(10) B 2
C C2'A -0.168(16) 0.802(5) 0.251(3) 0.042(13) Uani d 0.133(10) B 2
H H2'3 0.013982 0.790791 0.24334 0.05 Uiso calc 0.133(10) B 2
H H2'4 -0.199933 0.88556 0.26376 0.05 Uiso calc 0.133(10) B 2
C C3'A -0.329(13) 0.767(4) 0.198(2) 0.052(14) Uani d 0.133(10) B 2
H H3'A -0.237828 0.782496 0.160268 0.062 Uiso calc 0.133(10) B 2
O O3'A -0.560(15) 0.832(6) 0.201(4) 0.040(14) Uani d 0.133(10) B 2
H H3'2 -0.55881 0.886368 0.175222 0.06 Uiso calc 0.133(10) B 2
C C4'A -0.378(14) 0.633(4) 0.206(2) 0.060(15) Uani d 0.133(10) B 2
H H4'A -0.565743 0.62256 0.206731 0.072 Uiso calc 0.133(10) B 2
O O4'A -0.292(13) 0.602(4) 0.265(2) 0.057(13) Uani d 0.133(10) B 2
C C5'A -0.28(2) 0.544(4) 0.164(2) 0.074(15) Uani d 0.133(10) B 2
H H5'3 -0.37983 0.547777 0.12687 0.088 Uiso calc 0.133(10) B 2
H H5'4 -0.103079 0.56497 0.15359 0.088 Uiso calc 0.133(10) B 2
O O5'A -0.284(8) 0.423(3) 0.1853(15) 0.073(13) Uani d 0.133(10) B 2
H H5'A -0.400708 0.416009 0.2102 0.109 Uiso calc 0.133(10) B 2

loop_
_atom_site_aniso_label
_atom_site_aniso_U_11
_atom_site_aniso_U_22
_atom_site_aniso_U_33
_atom_site_aniso_U_12
_atom_site_aniso_U_13
_atom_site_aniso_U_23
N3 0.042(3) 0.045(3) 0.054(3) 0.001(2) 0.001(2) 0.001(2)
N9 0.042(3) 0.048(3) 0.053(3) -0.002(3) 0.003(3) -0.002(3)
N7 0.043(3) 0.043(3) 0.059(3) 0.000(2) 0.004(3) -0.004(2)
O2 0.050(2) 0.050(2) 0.066(3) 0.007(2) 0.002(2) 0.000(2)
C2 0.044(3) 0.043(3) 0.056(4) -0.004(3) 0.009(3) 0.002(3)
C4 0.035(3) 0.048(3) 0.053(3) -0.005(3) 0.003(3) 0.004(3)
C5 0.040(3) 0.044(3) 0.054(4) -0.007(3) 0.005(3) -0.003(3)
C6 0.041(3) 0.048(4) 0.057(4) -0.003(3) 0.005(3) -0.003(3)
C8 0.039(3) 0.045(3) 0.057(3) -0.004(3) 0.009(3) 0.000(3)
C2" 0.039(5) 0.041(5) 0.045(6) 0.002(4) 0.005(5) -0.006(5)
C3" 0.050(7) 0.050(6) 0.049(6) -0.010(5) -0.002(5) 0.002(5)
C4" 0.038(5) 0.051(6) 0.060(6) 0.006(5) 0.001(4) -0.001(5)
C5" 0.047(6) 0.058(6) 0.058(7) -0.001(5) -0.001(5) -0.005(5)
O1" 0.030(5) 0.048(5) 0.059(5) 0.003(3) 0.003(4) -0.007(3)
C2"A 0.041(11) 0.046(11) 0.048(11) -0.007(7) 0.004(6) 0.001(7)
C3"A 0.045(12) 0.046(11) 0.053(11) 0.002(7) 0.003(7) -0.004(6)
C4"A 0.027(8) 0.038(9) 0.035(9) 0.007(6) -0.001(6) -0.004(6)
C5"A 0.044(10) 0.043(10) 0.052(9) -0.009(7) 0.006(6) -0.004(6)
O1"A 0.056(10) 0.055(9) 0.059(10) 0.005(6) -0.001(6) 0.001(6)
N1 0.042(3) 0.048(3) 0.053(3) -0.001(2) 0.002(2) 0.000(2)
C1' 0.042(4) 0.051(4) 0.064(4) -0.005(3) -0.003(3) 0.000(3)
C2' 0.046(4) 0.050(5) 0.065(5) 0.005(4) 0.004(4) 0.004(4)
C3' 0.049(4) 0.059(5) 0.067(4) 0.000(4) 0.004(3) 0.008(4)
O3' 0.040(4) 0.070(6) 0.097(7) 0.010(5) 0.004(4) 0.027(5)
C4' 0.048(4) 0.055(4) 0.057(4) -0.003(4) -0.001(3) 0.005(3)
O4' 0.052(4) 0.053(3) 0.057(3) -0.010(3) 0.000(3) 0.003(3)
C5' 0.060(5) 0.062(5) 0.060(4) -0.004(4) -0.006(4) 0.000(4)
O5' 0.044(3) 0.059(4) 0.106(5) -0.006(2) 0.006(3) -0.021(3)
C1'A 0.053(16) 0.055(16) 0.058(16) -0.001(7) 0.000(7) 0.000(7)
C2'A 0.040(14) 0.042(14) 0.043(14) 0.001(7) 0.000(7) -0.001(7)
C3'A 0.052(15) 0.051(15) 0.053(15) 0.001(7) 0.002(7) 0.003(7)
O3'A 0.044(18) 0.037(17) 0.037(17) -0.004(12) -0.002(12) -0.012(12)
C4'A 0.060(16) 0.061(16) 0.060(16) 0.000(7) -0.001(7) 0.000(7)
O4'A 0.058(15) 0.057(14) 0.056(14) -0.003(7) 0.000(7) 0.000(7)
C5'A 0.074(16) 0.074(16) 0.074(16) -0.002(7) 0.000(7) 0.001(7)
O5'A 0.079(17) 0.064(17) 0.074(16) 0.003(12) -0.005(12) -0.005(12)

loop_
_atom_type_symbol
_atom_type_description
_atom_type_scat_dispersion_real
_atom_type_scat_dispersion_imag
_atom_type_scat_source
C C 0.0181 0.0091 'International Tables Vol C Tables 4.2.6.8 and 6.1.1.4'
H H 0.0000 0.0000 'International Tables Vol C Tables 4.2.6.8 and 6.1.1.4'
N N 0.0311 0.0180 'International Tables Vol C Tables 4.2.6.8 and 6.1.1.4'
O O 0.0492 0.0322 'International Tables Vol C Tables 4.2.6.8 and 6.1.1.4'

loop_
_geom_angle_atom_site_label_1
_geom_angle_atom_site_label_2
_geom_angle_atom_site_label_3
_geom_angle_site_symmetry_1
_geom_angle_site_symmetry_3
_geom_angle
_geom_angle_publ_flag
C4 N3 C2 . . 115.6(5) ?
C4 N9 C8 . . 106.7(5) ?
C4 N9 H9 . . 133.(5) ?
C8 N9 H9 . . 120.(5) ?
C8 N7 C5 . . 104.0(5) ?
O2 C2 N3 . . 122.0(5) ?
O2 C2 N1 . . 118.6(5) ?
N3 C2 N1 . . 119.4(5) ?
N3 C4 N9 . . 127.5(5) ?
N3 C4 C5 . . 126.6(6) ?
N9 C4 C5 . . 105.8(5) ?
C6 C5 N7 . . 133.1(5) ?
C6 C5 C4 . . 117.0(6) ?
N7 C5 C4 . . 109.9(5) ?
N1 C6 C5 . . 118.1(5) ?
N1 C6 H6 . . 121.0 ?
C5 C6 H6 . . 121.0 ?
N7 C8 N9 . . 113.5(5) ?
N7 C8 C2"A . . 116.1(14) y
N9 C8 C2"A . . 130.4(14) y
N7 C8 C2" . . 128.2(8) y
N9 C8 C2" . . 118.3(8) y
O1" C2" C3" . . 109.2(9) ?
O1" C2" C8 . . 115.9(12) ?
C3" C2" C8 . . 134.9(14) ?
C2" C3" C4" . . 104.3(15) ?
C2" C3" H3" . . 127.8 ?
C4" C3" H3" . . 127.8 ?
C5" C4" C3" . . 109.0(14) ?
C5" C4" H4" . . 125.5 ?
C3" C4" H4" . . 125.5 ?
O1" C5" C4" . . 108.0(14) ?
O1" C5" H5" . . 126.0 ?
C4" C5" H5" . . 126.0 ?
C5" O1" C2" . . 109.4(12) ?
C3"A C2"A O1"A . . 111.7(18) ?
C3"A C2"A C8 . . 138.(3) ?
O1"A C2"A C8 . . 110.(2) ?
C2"A C3"A C4"A . . 100.(2) ?
C2"A C3"A H3"A . . 130.2 ?
C4"A C3"A H3"A . . 130.2 ?
C5"A C4"A C3"A . . 115.(3) ?
C5"A C4"A H4"A . . 122.6 ?
C3"A C4"A H4"A . . 122.6 ?
C4"A C5"A O1"A . . 103.(2) ?
C4"A C5"A H5"A . . 128.5 ?
O1"A C5"A H5"A . . 128.5 ?
C5"A O1"A C2"A . . 111.(2) ?
C6 N1 C2 . . 123.2(5) ?
C6 N1 C1'A . . 119.(2) ?
C2 N1 C1'A . . 117.(2) y
C6 N1 C1' . . 119.4(6) ?
C2 N1 C1' . . 117.4(6) y
O4' C1' N1 . . 107.8(6) ?
O4' C1' C2' . . 105.5(6) ?
N1 C1' C2' . . 115.8(7) ?
O4' C1' H1' . . 109.2 ?
N1 C1' H1' . . 109.2 ?
C2' C1' H1' . . 109.2 ?
C1' C2' C3' . . 102.3(6) ?
C1' C2' H2'1 . . 111.3 ?
C3' C2' H2'1 . . 111.3 ?
C1' C2' H2'2 . . 111.3 ?
C3' C2' H2'2 . . 111.3 ?
H2'1 C2' H2'2 . . 109.2 ?
O3' C3' C2' . . 110.8(8) ?
O3' C3' C4' . . 108.4(8) ?
C2' C3' C4' . . 102.4(6) ?
O3' C3' H3' . . 111.6 ?
C2' C3' H3' . . 111.6 ?
C4' C3' H3' . . 111.6 ?
C3' O3' H3'1 . . 109.5 ?
O4' C4' C5' . . 109.7(7) ?
O4' C4' C3' . . 106.6(6) ?
C5' C4' C3' . . 115.2(8) ?
O4' C4' H4' . . 108.4 ?
C5' C4' H4' . . 108.4 ?
C3' C4' H4' . . 108.4 ?
C1' O4' C4' . . 110.1(6) ?
O5' C5' C4' . . 110.8(8) y
O5' C5' H5'1 . . 109.5 ?
C4' C5' H5'1 . . 109.5 ?
O5' C5' H5'2 . . 109.5 ?
C4' C5' H5'2 . . 109.5 ?
H5'1 C5' H5'2 . . 108.1 ?
C5' O5' H5' . . 109.5 ?
O4'A C1'A N1 . . 106.(3) ?
O4'A C1'A C2'A . . 105.(3) ?
N1 C1'A C2'A . . 109.(4) ?
O4'A C1'A H1'A . . 111.9 ?
N1 C1'A H1'A . . 111.9 ?
C2'A C1'A H1'A . . 111.9 ?
C1'A C2'A C3'A . . 100.(2) ?
C1'A C2'A H2'3 . . 111.8 ?
C3'A C2'A H2'3 . . 111.8 ?
C1'A C2'A H2'4 . . 111.8 ?
C3'A C2'A H2'4 . . 111.8 ?
H2'3 C2'A H2'4 . . 109.5 ?
O3'A C3'A C2'A . . 109.(3) ?
O3'A C3'A C4'A . . 110.(4) ?
C2'A C3'A C4'A . . 105.(2) ?
O3'A C3'A H3'A . . 111.1 ?
C2'A C3'A H3'A . . 111.1 ?
C4'A C3'A H3'A . . 111.1 ?
C3'A O3'A H3'2 . . 109.5 ?
O4'A C4'A C5'A . . 109.(3) ?
O4'A C4'A C3'A . . 107.(2) ?
C5'A C4'A C3'A . . 121.(4) ?
O4'A C4'A H4'A . . 106.4 ?
C5'A C4'A H4'A . . 106.4 ?
C3'A C4'A H4'A . . 106.4 ?
C1'A O4'A C4'A . . 107.(2) ?
O5'A C5'A C4'A . . 114.(4) y
O5'A C5'A H5'3 . . 108.9 ?
C4'A C5'A H5'3 . . 108.9 ?
O5'A C5'A H5'4 . . 108.9 ?
C4'A C5'A H5'4 . . 108.9 ?
H5'3 C5'A H5'4 . . 107.7 ?
C5'A O5'A H5'A . . 109.5 ?

loop_
_geom_bond_atom_site_label_1
_geom_bond_atom_site_label_2
_geom_bond_site_symmetry_2
_geom_bond_distance
_geom_bond_publ_flag
N3 C4 . 1.324(7) ?
N3 C2 . 1.361(7) ?
N9 C4 . 1.353(7) ?
N9 C8 . 1.387(7) ?
N9 H9 . 0.87(3) ?
N7 C8 . 1.307(7) ?
N7 C5 . 1.401(7) ?
O2 C2 . 1.244(6) y
C2 N1 . 1.413(7) ?
C4 C5 . 1.406(8) ?
C5 C6 . 1.358(8) ?
C6 N1 . 1.340(7) ?
C6 H6 . 0.95 ?
C8 C2"A . 1.418(19) y
C8 C2" . 1.451(11) y
C2" O1" . 1.374(15) ?
C2" C3" . 1.38(2) ?
C3" C4" . 1.44(2) ?
C3" H3" . 0.95 ?
C4" C5" . 1.363(14) ?
C4" H4" . 0.95 ?
C5" O1" . 1.348(16) ?
C5" H5" . 0.95 ?
C2"A C3"A . 1.37(3) ?
C2"A O1"A . 1.37(3) ?
C3"A C4"A . 1.44(3) ?
C3"A H3"A . 0.95 ?
C4"A C5"A . 1.35(2) ?
C4"A H4"A . 0.95 ?
C5"A O1"A . 1.36(3) ?
C5"A H5"A . 0.95 ?
N1 C1'A . 1.47(3) y
N1 C1' . 1.477(8) y
C1' O4' . 1.420(8) ?
C1' C2' . 1.512(9) ?
C1' H1' . 1.0 ?
C2' C3' . 1.524(10) ?
C2' H2'1 . 0.99 ?
C2' H2'2 . 0.99 ?
C3' O3' . 1.420(9) ?
C3' C4' . 1.535(11) ?
C3' H3' . 1.0 ?
O3' H3'1 . 0.84 ?
C4' O4' . 1.432(8) ?
C4' C5' . 1.491(11) ?
C4' H4' . 1.0 ?
C5' O5' . 1.403(15) ?
C5' H5'1 . 0.99 ?
C5' H5'2 . 0.99 ?
O5' H5' . 0.84 ?
C1'A O4'A . 1.43(3) ?
C1'A C2'A . 1.52(3) ?
C1'A H1'A . 1.0 ?
C2'A C3'A . 1.52(3) ?
C2'A H2'3 . 0.99 ?
C2'A H2'4 . 0.99 ?
C3'A O3'A . 1.43(3) ?
C3'A C4'A . 1.53(3) ?
C3'A H3'A . 1.0 ?
O3'A H3'2 . 0.84 ?
C4'A O4'A . 1.44(3) ?
C4'A C5'A . 1.48(3) ?
C4'A H4'A . 1.0 ?
C5'A O5'A . 1.43(3) ?
C5'A H5'3 . 0.99 ?
C5'A H5'4 . 0.99 ?
O5'A H5'A . 0.84 ?

loop_
_geom_hbond_atom_site_label_D
_geom_hbond_atom_site_label_H
_geom_hbond_atom_site_label_A
_geom_hbond_site_symmetry_A
_geom_hbond_distance_DH
_geom_hbond_distance_HA
_geom_hbond_distance_DA
_geom_hbond_angle_DHA
_geom_hbond_publ_flag
N9 H9 N3 4_566 0.87(3) 2.01(3) 2.863(7) 165.(6) yes
O3'a H3'1a N7 3 0.84 2.08 2.852(16) 152.6 yes
C4'a H4'a O5'a 1_455 1.0 2.39 3.370(12) 168.2 no
O5'a H5'a O2 3_545 0.84 1.99 2.818(6) 169.4 yes

loop_
_geom_torsion_atom_site_label_1
_geom_torsion_atom_site_label_2
_geom_torsion_atom_site_label_3
_geom_torsion_atom_site_label_4
_geom_torsion_site_symmetry_1
_geom_torsion_site_symmetry_2
_geom_torsion_site_symmetry_3
_geom_torsion_site_symmetry_4
_geom_torsion
_geom_torsion_publ_flag
C4 N3 C2 O2 . . . . -176.5(5) ?
C4 N3 C2 N1 . . . . 2.9(7) ?
C2 N3 C4 N9 . . . . 178.2(5) ?
C2 N3 C4 C5 . . . . -1.4(8) ?
C8 N9 C4 N3 . . . . 179.7(5) ?
C8 N9 C4 C5 . . . . -0.6(6) ?
C8 N7 C5 C6 . . . . -179.8(6) ?
C8 N7 C5 C4 . . . . -0.5(6) ?
N3 C4 C5 C6 . . . . -0.2(8) ?
N9 C4 C5 C6 . . . . -179.9(5) ?
N3 C4 C5 N7 . . . . -179.6(5) ?
N9 C4 C5 N7 . . . . 0.7(6) ?
N7 C5 C6 N1 . . . . 179.4(6) ?
C4 C5 C6 N1 . . . . 0.2(8) ?
C5 N7 C8 N9 . . . . 0.1(6) ?
C5 N7 C8 C2"A . . . . -178.(2) ?
C5 N7 C8 C2" . . . . 179.8(12) ?
C4 N9 C8 N7 . . . . 0.3(7) ?
C4 N9 C8 C2"A . . . . 178.(3) ?
C4 N9 C8 C2" . . . . -179.4(10) ?
N7 C8 C2" O1" . . . . -2.(2) ?
N9 C8 C2" O1" . . . . 177.7(12) y
N7 C8 C2" C3" . . . . 177.1(19) ?
N9 C8 C2" C3" . . . . -3.(3) ?
O1" C2" C3" C4" . . . . 1.(2) ?
C8 C2" C3" C4" . . . . -178.(2) ?
C2" C3" C4" C5" . . . . 1.(2) ?
C3" C4" C5" O1" . . . . -2.(2) ?
C4" C5" O1" C2" . . . . 3.(2) ?
C3" C2" O1" C5" . . . . -2.(2) ?
C8 C2" O1" C5" . . . . 177.0(16) ?
N7 C8 C2"A C3"A . . . . 1.(7) ?
N9 C8 C2"A C3"A . . . . -177.(5) ?
N7 C8 C2"A O1"A . . . . 179.(3) ?
N9 C8 C2"A O1"A . . . . 1.(5) y
O1"A C2"A C3"A C4"A . . . . 5.(6) ?
C8 C2"A C3"A C4"A . . . . -177.(5) ?
C2"A C3"A C4"A C5"A . . . . -5.(6) ?
C3"A C4"A C5"A O1"A . . . . 3.(5) ?
C4"A C5"A O1"A C2"A . . . . 0.(5) ?
C3"A C2"A O1"A C5"A . . . . -4.(6) ?
C8 C2"A O1"A C5"A . . . . 178.(3) ?
C5 C6 N1 C2 . . . . 1.5(8) ?
C5 C6 N1 C1'A . . . . -179.(3) ?
C5 C6 N1 C1' . . . . 178.3(7) ?
O2 C2 N1 C6 . . . . 176.2(5) ?
N3 C2 N1 C6 . . . . -3.2(8) ?
O2 C2 N1 C1'A . . . . -3.(3) ?
N3 C2 N1 C1'A . . . . 178.(3) ?
O2 C2 N1 C1' . . . . -0.6(9) ?
N3 C2 N1 C1' . . . . 180.0(6) ?
C6 N1 C1' O4' . . . . 35.8(10) ?
C2 N1 C1' O4' . . . . -147.2(7) y
C6 N1 C1' C2' . . . . -82.1(10) ?
C2 N1 C1' C2' . . . . 94.9(8) ?
O4' C1' C2' C3' . . . . 35.0(10) ?
N1 C1' C2' C3' . . . . 154.2(8) ?
C1' C2' C3' O3' . . . . 82.1(10) ?
C1' C2' C3' C4' . . . . -33.3(9) ?
O3' C3' C4' O4' . . . . -96.2(11) ?
C2' C3' C4' O4' . . . . 21.0(10) ?
O3' C3' C4' C5' . . . . 141.8(10) ?
C2' C3' C4' C5' . . . . -101.0(10) ?
N1 C1' O4' C4' . . . . -147.0(8) ?
C2' C1' O4' C4' . . . . -22.7(10) ?
C5' C4' O4' C1' . . . . 126.1(10) ?
C3' C4' O4' C1' . . . . 0.8(11) ?
O4' C4' C5' O5' . . . . -73.0(10) ?
C3' C4' C5' O5' . . . . 47.3(10) y
C6 N1 C1'A O4'A . . . . 19.(5) ?
C2 N1 C1'A O4'A . . . . -162.(3) y
C6 N1 C1'A C2'A . . . . -94.(4) ?
C2 N1 C1'A C2'A . . . . 86.(4) ?
O4'A C1'A C2'A C3'A . . . . 41.(5) ?
N1 C1'A C2'A C3'A . . . . 155.(4) ?
C1'A C2'A C3'A O3'A . . . . 88.(6) ?
C1'A C2'A C3'A C4'A . . . . -30.(5) ?
O3'A C3'A C4'A O4'A . . . . -107.(6) ?
C2'A C3'A C4'A O4'A . . . . 10.(6) ?
O3'A C3'A C4'A C5'A . . . . 128.(6) ?
C2'A C3'A C4'A C5'A . . . . -115.(7) ?
N1 C1'A O4'A C4'A . . . . -152.(5) ?
C2'A C1'A O4'A C4'A . . . . -37.(6) ?
C5'A C4'A O4'A C1'A . . . . 149.(6) ?
C3'A C4'A O4'A C1'A . . . . 16.(6) ?
O4'A C4'A C5'A O5'A . . . . 40.(8) ?
C3'A C4'A C5'A O5'A . . . . 164.(6) y

_cod_database_fobs_code 2022542
